data_1519331
loop_
_publ_author_name
'Coles, Simon J.'
'Chapman, C. P.'
'Hursthouse, Michael B.'
'Light, Mark E.'
'Tizzard, G. J.'
'Camiolo, S.'
'Gale, Phil A.'

_publ_section_title
;
 N,N'-Diphenyl-3,4-diphenyl-1H-pyrrole-2,5-dicarboxamide
;
_journal_name_full 'Crystal Structure Report Archive'
_journal_page_first 111
_journal_year 2001
_chemical_formula_sum 'C30 H23 N3 O2'
_chemical_formula_weight 457.51
_space_group_IT_number 2
_symmetry_cell_setting triclinic
_symmetry_space_group_name_Hall '-P 1'
_symmetry_space_group_name_H-M 'P -1'
_atom_sites_solution_hydrogens geom
_atom_sites_solution_primary direct
_atom_sites_solution_secondary difmap
_cell_angle_alpha 91.483(3)
_cell_angle_beta 88.321(3)
_cell_angle_gamma 73.520(4)
_cell_formula_units_Z 4
_cell_length_a 9.4890(9)
_cell_length_b 9.4925(9)
_cell_length_c 27.4534(5)
_cell_measurement_reflns_used 16808
_cell_measurement_temperature 150(2)
_cell_measurement_theta_max 27.48
_cell_measurement_theta_min 1.02
_cell_volume 2368.7(3)
_computing_cell_refinement 'DENZO (Otwinowski & Minor, 1997) & COLLECT (Hooft, 1998)'
_computing_data_collection 'COLLECT (Hooft, 1998)'
_computing_data_reduction 'DENZO (Otwinowski & Minor, 1997) & COLLECT (Hooft, 1998)'
_computing_structure_refinement 'SHELXL-97 (Sheldrick, 1997)'
_computing_structure_solution 'SHELXS-97 (Sheldrick, 1990)'
_diffrn_ambient_temperature 150(2)
_diffrn_detector_area_resol_mean 9.091
_diffrn_measured_fraction_theta_full 0.935
_diffrn_measured_fraction_theta_max 0.935
_diffrn_measurement_device_type 'Bruker-Nonius KappaCCD'
_diffrn_measurement_method '\F & \w scans'
_diffrn_radiation_monochromator graphite
_diffrn_radiation_source 'Bruker-Nonius FR591 rotating anode'
_diffrn_radiation_type MoK\a
_diffrn_radiation_wavelength 0.71073
_diffrn_reflns_av_R_equivalents 0.0863
_diffrn_reflns_av_sigmaI/netI 0.1295
_diffrn_reflns_limit_h_max 10
_diffrn_reflns_limit_h_min -10
_diffrn_reflns_limit_k_max 10
_diffrn_reflns_limit_k_min -10
_diffrn_reflns_limit_l_max 30
_diffrn_reflns_limit_l_min -28
_diffrn_reflns_number 12778
_diffrn_reflns_theta_full 23.26
_diffrn_reflns_theta_max 23.26
_diffrn_reflns_theta_min 3.07
_exptl_absorpt_coefficient_mu 0.082
_exptl_absorpt_correction_T_max 0.9976
_exptl_absorpt_correction_T_min 0.9919
_exptl_absorpt_correction_type multi-scan
_exptl_absorpt_process_details 'SORTAV (Blessing, 1997)'
_exptl_crystal_colour colourless
_exptl_crystal_density_diffrn 1.283
_exptl_crystal_density_method 'not measured'
_exptl_crystal_description prism
_exptl_crystal_F_000 960
_exptl_crystal_size_max 0.10
_exptl_crystal_size_mid 0.08
_exptl_crystal_size_min 0.03
_refine_diff_density_max 0.236
_refine_diff_density_min -0.299
_refine_diff_density_rms 0.057
_refine_ls_extinction_coef 0.0027(9)
_refine_ls_extinction_expression Fc^*^=kFc[1+0.001xFc^2^\l^3^/sin(2\q)]^-1/4^
_refine_ls_extinction_method SHELXL
_refine_ls_goodness_of_fit_ref 1.016
_refine_ls_hydrogen_treatment constr
_refine_ls_matrix_type full
_refine_ls_number_parameters 632
_refine_ls_number_reflns 6387
_refine_ls_number_restraints 0
_refine_ls_restrained_S_all 1.016
_refine_ls_R_factor_all 0.1269
_refine_ls_R_factor_gt 0.0622
_refine_ls_shift/su_max 0.000
_refine_ls_shift/su_mean 0.000
_refine_ls_structure_factor_coef Fsqd
_refine_ls_weighting_details 'calc w=1/[\s^2^(Fo^2^)+(0.0613P)^2^+0.5783P] where P=(Fo^2^+2Fc^2^)/3'
_refine_ls_weighting_scheme calc
_refine_ls_wR_factor_gt 0.1249
_refine_ls_wR_factor_ref 0.1625
_reflns_number_gt 3762
_reflns_number_total 6387
_reflns_threshold_expression >2sigma(I)
_cod_data_source_file eCrystal-111.cif
_cod_data_source_block 01sot027
_cod_depositor_comments
;
Citation :
Coles, Simon J. and Chapman, C. P. and Hursthouse, Michael B. and 
Light, Mark E. and Tizzard, G. J. and Camiolo, S. and Gale, Phil A. (2001) 
University of Southampton, Crystal Structure Report Archive. 
(doi:10.5258/ecrystals/111)

More at:
http://ecrystals.chem.soton.ac.uk/111/

The following automatic conversions were performed:

'_symmetry_cell_setting' value 'Triclinic' changed to 'triclinic'
according to the built-in table from CIF Core dictionary named
'cif_core.dic' version 2.4.1 from 2010-06-29.

Automatic conversion script
Id: cif_fix_values 3105 2015-03-04 15:46:00Z robertas 
;
_cod_original_sg_symbol_H-M P-1
_cod_database_code 1519331

loop_
_symmetry_equiv_pos_as_xyz
'x, y, z'
'-x, -y, -z'

loop_
_atom_site_label
_atom_site_type_symbol
_atom_site_fract_x
_atom_site_fract_y
_atom_site_fract_z
_atom_site_U_iso_or_equiv
_atom_site_adp_type
_atom_site_occupancy
_atom_site_symmetry_multiplicity
_atom_site_calc_flag
_atom_site_refinement_flags
_atom_site_disorder_assembly
_atom_site_disorder_group
N1 N 0.8970(4) 0.7086(3) 0.12968(12) 0.0301(9) Uani 1 1 d . . .
H1 H 0.9843 0.7114 0.1189 0.036 Uiso 1 1 calc R . .
N2 N 0.7309(3) 0.8280(3) 0.01547(11) 0.0244(9) Uani 1 1 d . . .
H2 H 0.6356 0.8555 0.0223 0.029 Uiso 1 1 calc R . .
N3 N 0.7679(3) 0.8730(3) -0.11500(12) 0.0299(9) Uani 1 1 d . . .
H3 H 0.8645 0.8436 -0.1144 0.036 Uiso 1 1 calc R . .
O1 O 0.6577(3) 0.7651(3) 0.10838(10) 0.0352(8) Uani 1 1 d . . .
O2 O 0.5648(3) 0.9428(3) -0.06300(10) 0.0338(8) Uani 1 1 d . . .
C1 C 0.7607(5) 0.6798(4) 0.20486(15) 0.0324(11) Uani 1 1 d . . .
H1A H 0.6691 0.7265 0.1912 0.039 Uiso 1 1 calc R . .
C2 C 0.7651(5) 0.6302(5) 0.25190(16) 0.0397(13) Uani 1 1 d . . .
H2A H 0.6759 0.6431 0.2704 0.048 Uiso 1 1 calc R . .
C3 C 0.8973(5) 0.5622(5) 0.27227(16) 0.0383(12) Uani 1 1 d . . .
H3A H 0.8996 0.5291 0.3047 0.046 Uiso 1 1 calc R . .
C4 C 1.0259(5) 0.5429(5) 0.24504(16) 0.0375(12) Uani 1 1 d . . .
H4A H 1.1172 0.4949 0.2587 0.045 Uiso 1 1 calc R . .
C5 C 1.0239(5) 0.5924(5) 0.19799(16) 0.0352(12) Uani 1 1 d . . .
H5A H 1.1133 0.5796 0.1796 0.042 Uiso 1 1 calc R . .
C6 C 0.8905(4) 0.6609(4) 0.17796(15) 0.0261(10) Uani 1 1 d . . .
C7 C 0.7879(5) 0.7502(4) 0.09794(15) 0.0259(10) Uani 1 1 d . . .
C8 C 0.8363(4) 0.7736(4) 0.04837(15) 0.0235(10) Uani 1 1 d . . .
C9 C 0.9717(4) 0.7441(4) 0.02434(15) 0.0257(10) Uani 1 1 d . . .
C10 C 0.9464(4) 0.7791(4) -0.02499(15) 0.0234(10) Uani 1 1 d . . .
C11 C 0.7944(4) 0.8339(4) -0.02941(15) 0.0232(10) Uani 1 1 d . . .
C12 C 0.6980(4) 0.8882(4) -0.07022(15) 0.0256(10) Uani 1 1 d . . .
C13 C 0.7117(4) 0.8963(4) -0.16211(15) 0.0287(11) Uani 1 1 d . . .
C14 C 0.8129(5) 0.8538(5) -0.20104(16) 0.0394(12) Uani 1 1 d . . .
H14 H 0.9140 0.8122 -0.1950 0.047 Uiso 1 1 calc R . .
C15 C 0.7686(5) 0.8713(5) -0.24847(17) 0.0404(13) Uani 1 1 d . . .
H15 H 0.8389 0.8431 -0.2749 0.048 Uiso 1 1 calc R . .
C16 C 0.6214(5) 0.9300(5) -0.25736(17) 0.0376(12) Uani 1 1 d . . .
H16 H 0.5896 0.9411 -0.2899 0.045 Uiso 1 1 calc R . .
C17 C 0.5206(5) 0.9723(4) -0.21851(16) 0.0366(12) Uani 1 1 d . . .
H17 H 0.4194 1.0124 -0.2247 0.044 Uiso 1 1 calc R . .
C18 C 0.5639(4) 0.9576(4) -0.17075(16) 0.0296(11) Uani 1 1 d . . .
H18 H 0.4938 0.9888 -0.1444 0.035 Uiso 1 1 calc R . .
C19 C 1.1222(4) 0.6867(4) 0.04341(14) 0.0217(10) Uani 1 1 d . . .
C20 C 1.1836(4) 0.7768(4) 0.07100(15) 0.0294(11) Uani 1 1 d . . .
H20 H 1.1257 0.8734 0.0804 0.035 Uiso 1 1 calc R . .
C21 C 1.3279(5) 0.7284(5) 0.08513(15) 0.0333(11) Uani 1 1 d . . .
H21 H 1.3692 0.7924 0.1033 0.040 Uiso 1 1 calc R . .
C22 C 1.4118(5) 0.5865(5) 0.07263(16) 0.0350(12) Uani 1 1 d . . .
H22 H 1.5106 0.5523 0.0824 0.042 Uiso 1 1 calc R . .
C23 C 1.3510(5) 0.4956(5) 0.04604(17) 0.0406(13) Uani 1 1 d . . .
H23 H 1.4086 0.3982 0.0375 0.049 Uiso 1 1 calc R . .
C24 C 1.2069(4) 0.5436(4) 0.03135(15) 0.0314(11) Uani 1 1 d . . .
H24 H 1.1663 0.4792 0.0131 0.038 Uiso 1 1 calc R . .
C25 C 1.0662(4) 0.7686(4) -0.06217(14) 0.0225(10) Uani 1 1 d . . .
C26 C 1.1571(4) 0.8605(4) -0.05780(15) 0.0288(11) Uani 1 1 d . . .
H26 H 1.1383 0.9330 -0.0321 0.035 Uiso 1 1 calc R . .
C27 C 1.2740(4) 0.8475(4) -0.09041(16) 0.0331(12) Uani 1 1 d . . .
H27 H 1.3347 0.9110 -0.0869 0.040 Uiso 1 1 calc R . .
C28 C 1.3031(4) 0.7432(4) -0.12783(15) 0.0321(12) Uani 1 1 d . . .
H28 H 1.3836 0.7348 -0.1502 0.038 Uiso 1 1 calc R . .
C29 C 1.2153(5) 0.6507(5) -0.13277(16) 0.0385(12) Uani 1 1 d . . .
H29 H 1.2347 0.5791 -0.1588 0.046 Uiso 1 1 calc R . .
C30 C 1.0986(4) 0.6621(4) -0.09984(15) 0.0313(11) Uani 1 1 d . . .
H30 H 1.0401 0.5963 -0.1030 0.038 Uiso 1 1 calc R . .
C31 C 0.6727(4) 0.2948(4) -0.28471(14) 0.0265(11) Uani 1 1 d . . .
H31 H 0.7091 0.2003 -0.3003 0.032 Uiso 1 1 calc R . .
C32 C 0.6372(4) 0.3098(5) -0.23509(16) 0.0321(12) Uani 1 1 d . . .
H32 H 0.6488 0.2241 -0.2167 0.039 Uiso 1 1 calc R . .
C33 C 0.5858(4) 0.4451(5) -0.21198(16) 0.0329(12) Uani 1 1 d . . .
H33 H 0.5627 0.4528 -0.1779 0.039 Uiso 1 1 calc R . .
C34 C 0.5677(4) 0.5695(5) -0.23819(15) 0.0344(12) Uani 1 1 d . . .
H34 H 0.5324 0.6637 -0.2224 0.041 Uiso 1 1 calc R . .
C35 C 0.6010(4) 0.5573(4) -0.28763(16) 0.0308(11) Uani 1 1 d . . .
H35 H 0.5874 0.6437 -0.3058 0.037 Uiso 1 1 calc R . .
C36 C 0.6539(4) 0.4213(4) -0.31106(14) 0.0235(10) Uani 1 1 d . . .
C37 C 0.7416(4) 0.3033(5) -0.39351(14) 0.0242(10) Uani 1 1 d . . .
C38 C 0.7711(4) 0.3409(4) -0.44409(14) 0.0207(10) Uani 1 1 d . . .
C39 C 0.7426(4) 0.4733(4) -0.46795(14) 0.0225(10) Uani 1 1 d . . .
C40 C 0.7785(4) 0.4371(4) -0.51813(15) 0.0244(10) Uani 1 1 d . . .
C41 C 0.8309(4) 0.2838(4) -0.52291(14) 0.0213(10) Uani 1 1 d . . .
C42 C 0.8837(4) 0.1794(4) -0.56419(15) 0.0236(10) Uani 1 1 d . . .
C43 C 0.8687(4) 0.1627(4) -0.65510(15) 0.0269(11) Uani 1 1 d . . .
C44 C 0.7915(5) 0.2440(5) -0.69229(16) 0.0408(13) Uani 1 1 d . . .
H44 H 0.7359 0.3434 -0.6859 0.049 Uiso 1 1 calc R . .
C45 C 0.7954(5) 0.1811(5) -0.73842(17) 0.0469(14) Uani 1 1 d . . .
H45 H 0.7436 0.2378 -0.7637 0.056 Uiso 1 1 calc R . .
C46 C 0.8744(5) 0.0355(5) -0.74807(16) 0.0396(12) Uani 1 1 d . . .
H46 H 0.8760 -0.0088 -0.7796 0.048 Uiso 1 1 calc R . .
C47 C 0.9505(5) -0.0434(5) -0.71094(17) 0.0350(12) Uani 1 1 d . . .
H47 H 1.0048 -0.1433 -0.7171 0.042 Uiso 1 1 calc R . .
C48 C 0.9495(4) 0.0196(4) -0.66498(15) 0.0284(11) Uani 1 1 d . . .
H48 H 1.0048 -0.0362 -0.6401 0.034 Uiso 1 1 calc R . .
C49 C 0.6892(4) 0.6268(4) -0.44778(15) 0.0256(11) Uani 1 1 d . . .
C50 C 0.7794(5) 0.6864(5) -0.41973(16) 0.0337(12) Uani 1 1 d . . .
H50 H 0.8735 0.6261 -0.4117 0.040 Uiso 1 1 calc R . .
C51 C 0.7344(5) 0.8319(5) -0.40333(16) 0.0394(12) Uani 1 1 d . . .
H51 H 0.7971 0.8711 -0.3842 0.047 Uiso 1 1 calc R . .
C52 C 0.5979(5) 0.9195(5) -0.41493(18) 0.0468(14) Uani 1 1 d . . .
H52 H 0.5664 1.0196 -0.4039 0.056 Uiso 1 1 calc R . .
C53 C 0.5072(5) 0.8623(5) -0.44252(18) 0.0464(14) Uani 1 1 d . . .
H53 H 0.4130 0.9235 -0.4502 0.056 Uiso 1 1 calc R . .
C54 C 0.5513(4) 0.7159(4) -0.45947(16) 0.0346(12) Uani 1 1 d . . .
H54 H 0.4882 0.6776 -0.4787 0.042 Uiso 1 1 calc R . .
C55 C 0.7635(4) 0.5502(4) -0.55604(14) 0.0219(10) Uani 1 1 d . . .
C56 C 0.8566(4) 0.6391(4) -0.55648(15) 0.0285(11) Uani 1 1 d . . .
H56 H 0.9335 0.6235 -0.5341 0.034 Uiso 1 1 calc R . .
C57 C 0.8387(5) 0.7496(4) -0.58912(15) 0.0303(11) Uani 1 1 d . . .
H57 H 0.9033 0.8100 -0.5891 0.036 Uiso 1 1 calc R . .
C58 C 0.7269(5) 0.7733(4) -0.62201(15) 0.0326(12) Uani 1 1 d . . .
H58 H 0.7156 0.8491 -0.6448 0.039 Uiso 1 1 calc R . .
C59 C 0.6325(4) 0.6871(4) -0.62163(15) 0.0282(11) Uani 1 1 d . . .
H59 H 0.5555 0.7033 -0.6440 0.034 Uiso 1 1 calc R . .
C60 C 0.6504(4) 0.5762(4) -0.58835(15) 0.0269(11) Uani 1 1 d . . .
H60 H 0.5842 0.5175 -0.5878 0.032 Uiso 1 1 calc R . .
N4 N 0.6928(3) 0.4187(3) -0.36133(12) 0.0273(9) Uani 1 1 d . . .
H4 H 0.6839 0.5054 -0.3735 0.033 Uiso 1 1 calc R . .
N5 N 0.8251(3) 0.2299(3) -0.47769(12) 0.0238(9) Uani 1 1 d . . .
H5 H 0.8527 0.1360 -0.4711 0.029 Uiso 1 1 calc R . .
N6 N 0.8581(3) 0.2367(3) -0.60915(12) 0.0286(9) Uani 1 1 d . . .
H6 H 0.8313 0.3333 -0.6097 0.034 Uiso 1 1 calc R . .
O3 O 0.7601(3) 0.1743(3) -0.38282(10) 0.0316(8) Uani 1 1 d . . .
O4 O 0.9401(3) 0.0476(3) -0.55775(10) 0.0333(8) Uani 1 1 d . . .

loop_
_atom_site_aniso_label
_atom_site_aniso_U_11
_atom_site_aniso_U_22
_atom_site_aniso_U_33
_atom_site_aniso_U_23
_atom_site_aniso_U_13
_atom_site_aniso_U_12
N1 0.025(2) 0.043(2) 0.025(2) 0.0062(18) 0.0003(17) -0.0138(17)
N2 0.0193(19) 0.031(2) 0.024(2) -0.0001(16) 0.0015(17) -0.0087(15)
N3 0.0165(19) 0.042(2) 0.028(2) 0.0000(18) -0.0021(17) -0.0037(16)
O1 0.0254(18) 0.0492(19) 0.0281(19) 0.0052(14) 0.0005(14) -0.0058(14)
O2 0.0226(17) 0.0456(19) 0.0307(19) 0.0076(14) -0.0002(14) -0.0054(14)
C1 0.031(3) 0.039(3) 0.025(3) -0.002(2) 0.000(2) -0.007(2)
C2 0.032(3) 0.056(3) 0.028(3) 0.002(2) 0.000(2) -0.009(2)
C3 0.046(3) 0.044(3) 0.025(3) 0.007(2) -0.006(2) -0.013(2)
C4 0.034(3) 0.045(3) 0.033(3) -0.001(2) -0.011(2) -0.010(2)
C5 0.029(3) 0.050(3) 0.027(3) -0.004(2) -0.001(2) -0.011(2)
C6 0.029(3) 0.032(3) 0.020(3) -0.004(2) -0.002(2) -0.013(2)
C7 0.025(3) 0.026(3) 0.026(3) -0.004(2) 0.002(2) -0.0061(19)
C8 0.018(2) 0.030(3) 0.022(3) -0.001(2) -0.002(2) -0.0069(18)
C9 0.025(2) 0.029(3) 0.023(3) -0.004(2) -0.003(2) -0.0096(19)
C10 0.024(2) 0.020(2) 0.025(3) -0.0066(19) 0.001(2) -0.0059(18)
C11 0.022(2) 0.024(2) 0.024(3) 0.0029(19) 0.000(2) -0.0054(18)
C12 0.023(3) 0.028(3) 0.026(3) -0.003(2) 0.003(2) -0.008(2)
C13 0.026(3) 0.039(3) 0.022(3) 0.004(2) -0.006(2) -0.010(2)
C14 0.034(3) 0.054(3) 0.029(3) 0.002(2) 0.001(2) -0.010(2)
C15 0.046(3) 0.047(3) 0.027(3) 0.001(2) 0.007(2) -0.012(2)
C16 0.046(3) 0.040(3) 0.027(3) 0.000(2) -0.008(2) -0.014(2)
C17 0.038(3) 0.035(3) 0.033(3) 0.004(2) -0.013(2) -0.002(2)
C18 0.030(3) 0.028(3) 0.030(3) 0.005(2) 0.000(2) -0.007(2)
C19 0.027(2) 0.021(3) 0.020(3) 0.0020(19) -0.001(2) -0.011(2)
C20 0.028(3) 0.028(3) 0.031(3) -0.004(2) -0.001(2) -0.007(2)
C21 0.033(3) 0.036(3) 0.032(3) -0.002(2) -0.009(2) -0.011(2)
C22 0.024(2) 0.044(3) 0.036(3) 0.008(2) -0.011(2) -0.007(2)
C23 0.030(3) 0.042(3) 0.046(3) -0.001(3) -0.004(2) -0.003(2)
C24 0.030(3) 0.030(3) 0.036(3) -0.002(2) -0.008(2) -0.009(2)
C25 0.023(2) 0.024(3) 0.020(3) 0.002(2) -0.0021(19) -0.0035(19)
C26 0.030(3) 0.031(3) 0.024(3) -0.005(2) 0.002(2) -0.007(2)
C27 0.032(3) 0.030(3) 0.038(3) 0.000(2) 0.005(2) -0.010(2)
C28 0.030(3) 0.038(3) 0.027(3) -0.005(2) 0.009(2) -0.008(2)
C29 0.039(3) 0.038(3) 0.036(3) -0.010(2) 0.006(2) -0.008(2)
C30 0.026(3) 0.035(3) 0.035(3) -0.005(2) -0.001(2) -0.014(2)
C31 0.025(2) 0.028(3) 0.024(3) -0.006(2) -0.002(2) -0.0045(19)
C32 0.035(3) 0.028(3) 0.032(3) 0.008(2) 0.003(2) -0.007(2)
C33 0.034(3) 0.042(3) 0.022(3) 0.000(2) 0.001(2) -0.009(2)
C34 0.040(3) 0.030(3) 0.027(3) -0.005(2) 0.006(2) -0.001(2)
C35 0.031(3) 0.028(3) 0.030(3) -0.002(2) 0.001(2) -0.003(2)
C36 0.020(2) 0.026(3) 0.023(3) 0.004(2) -0.0016(19) -0.0026(18)
C37 0.021(2) 0.029(3) 0.019(3) -0.004(2) -0.0009(19) -0.0018(19)
C38 0.021(2) 0.016(2) 0.021(3) -0.002(2) -0.0030(19) 0.0007(17)
C39 0.020(2) 0.022(3) 0.024(3) -0.003(2) 0.0001(19) -0.0042(18)
C40 0.018(2) 0.026(3) 0.028(3) -0.001(2) -0.001(2) -0.0065(18)
C41 0.024(2) 0.025(3) 0.016(3) 0.002(2) -0.0017(19) -0.0079(19)
C42 0.024(2) 0.021(3) 0.024(3) 0.003(2) -0.003(2) -0.0035(19)
C43 0.030(3) 0.034(3) 0.017(3) -0.003(2) 0.002(2) -0.009(2)
C44 0.046(3) 0.044(3) 0.026(3) 0.001(2) -0.007(2) -0.003(2)
C45 0.042(3) 0.065(4) 0.025(3) 0.005(3) -0.011(2) -0.002(3)
C46 0.039(3) 0.052(3) 0.026(3) -0.012(2) -0.004(2) -0.010(2)
C47 0.036(3) 0.032(3) 0.036(3) -0.009(2) 0.009(2) -0.008(2)
C48 0.031(3) 0.026(3) 0.026(3) -0.001(2) 0.002(2) -0.005(2)
C49 0.025(2) 0.029(3) 0.021(3) -0.001(2) 0.007(2) -0.005(2)
C50 0.034(3) 0.037(3) 0.030(3) -0.004(2) -0.001(2) -0.011(2)
C51 0.041(3) 0.034(3) 0.045(3) -0.016(2) 0.003(2) -0.016(2)
C52 0.048(3) 0.034(3) 0.055(4) -0.015(3) 0.009(3) -0.008(3)
C53 0.032(3) 0.039(3) 0.061(4) -0.008(3) 0.001(3) 0.001(2)
C54 0.028(3) 0.030(3) 0.044(3) -0.006(2) 0.001(2) -0.005(2)
C55 0.023(2) 0.019(2) 0.021(3) 0.0045(19) -0.001(2) -0.0010(18)
C56 0.023(2) 0.030(3) 0.034(3) 0.008(2) -0.007(2) -0.009(2)
C57 0.037(3) 0.024(3) 0.034(3) 0.006(2) 0.000(2) -0.014(2)
C58 0.036(3) 0.032(3) 0.024(3) 0.007(2) 0.001(2) 0.000(2)
C59 0.025(2) 0.033(3) 0.027(3) 0.005(2) -0.005(2) -0.009(2)
C60 0.028(2) 0.028(3) 0.026(3) -0.002(2) 0.000(2) -0.0099(19)
N4 0.036(2) 0.020(2) 0.025(2) 0.0016(17) 0.0023(17) -0.0074(16)
N5 0.031(2) 0.0173(19) 0.024(2) 0.0003(17) -0.0001(16) -0.0079(15)
N6 0.038(2) 0.025(2) 0.021(2) 0.0036(17) -0.0060(17) -0.0052(16)
O3 0.0412(18) 0.0217(18) 0.0290(19) 0.0009(14) 0.0009(14) -0.0044(13)
O4 0.0475(19) 0.0242(18) 0.0244(18) 0.0014(14) -0.0014(14) -0.0039(14)

loop_
_atom_type_symbol
_atom_type_description
_atom_type_scat_dispersion_real
_atom_type_scat_dispersion_imag
_atom_type_scat_source
C C 0.0033 0.0016 'International Tables Vol C Tables 4.2.6.8 and 6.1.1.4'
H H 0.0000 0.0000 'International Tables Vol C Tables 4.2.6.8 and 6.1.1.4'
N N 0.0061 0.0033 'International Tables Vol C Tables 4.2.6.8 and 6.1.1.4'
O O 0.0106 0.0060 'International Tables Vol C Tables 4.2.6.8 and 6.1.1.4'

loop_
_geom_angle_atom_site_label_1
_geom_angle_atom_site_label_2
_geom_angle_atom_site_label_3
_geom_angle
_geom_angle_site_symmetry_1
_geom_angle_site_symmetry_3
C7 N1 C6 129.1(3) . .
C11 N2 C8 110.4(3) . .
C12 N3 C13 131.0(3) . .
C6 C1 C2 119.5(4) . .
C3 C2 C1 120.9(4) . .
C4 C3 C2 119.2(4) . .
C3 C4 C5 120.8(4) . .
C4 C5 C6 119.5(4) . .
C1 C6 C5 120.1(4) . .
C1 C6 N1 123.5(4) . .
C5 C6 N1 116.4(3) . .
O1 C7 N1 124.0(4) . .
O1 C7 C8 121.1(4) . .
N1 C7 C8 114.9(3) . .
N2 C8 C9 107.9(3) . .
N2 C8 C7 118.0(3) . .
C9 C8 C7 134.0(4) . .
C8 C9 C10 107.4(4) . .
C8 C9 C19 129.8(4) . .
C10 C9 C19 122.8(3) . .
C11 C10 C9 107.3(3) . .
C11 C10 C25 129.0(4) . .
C9 C10 C25 123.5(4) . .
N2 C11 C10 107.0(3) . .
N2 C11 C12 118.5(3) . .
C10 C11 C12 134.4(4) . .
O2 C12 N3 124.1(4) . .
O2 C12 C11 120.8(4) . .
N3 C12 C11 115.1(3) . .
C18 C13 C14 119.8(4) . .
C18 C13 N3 123.6(4) . .
C14 C13 N3 116.5(4) . .
C15 C14 C13 120.9(4) . .
C14 C15 C16 119.6(4) . .
C15 C16 C17 119.5(4) . .
C16 C17 C18 121.5(4) . .
C17 C18 C13 118.7(4) . .
C20 C19 C24 118.7(4) . .
C20 C19 C9 120.8(3) . .
C24 C19 C9 120.4(4) . .
C19 C20 C21 121.1(4) . .
C22 C21 C20 119.8(4) . .
C23 C22 C21 119.5(4) . .
C22 C23 C24 121.1(4) . .
C23 C24 C19 119.8(4) . .
C30 C25 C26 118.0(4) . .
C30 C25 C10 122.1(4) . .
C26 C25 C10 119.8(4) . .
C27 C26 C25 120.9(4) . .
C28 C27 C26 120.4(4) . .
C27 C28 C29 119.8(4) . .
C28 C29 C30 120.1(4) . .
C29 C30 C25 120.8(4) . .
C32 C31 C36 118.4(4) . .
C33 C32 C31 121.6(4) . .
C32 C33 C34 119.7(4) . .
C33 C34 C35 119.8(4) . .
C34 C35 C36 120.8(4) . .
C35 C36 C31 119.7(4) . .
C35 C36 N4 117.2(3) . .
C31 C36 N4 123.0(4) . .
O3 C37 N4 123.8(4) . .
O3 C37 C38 120.5(4) . .
N4 C37 C38 115.7(3) . .
N5 C38 C39 108.0(3) . .
N5 C38 C37 118.5(3) . .
C39 C38 C37 133.2(4) . .
C38 C39 C40 106.8(3) . .
C38 C39 C49 129.8(4) . .
C40 C39 C49 123.4(3) . .
C41 C40 C39 107.2(3) . .
C41 C40 C55 129.7(4) . .
C39 C40 C55 123.1(3) . .
N5 C41 C40 107.3(3) . .
N5 C41 C42 118.4(3) . .
C40 C41 C42 134.2(4) . .
O4 C42 N6 123.4(4) . .
O4 C42 C41 121.1(4) . .
N6 C42 C41 115.5(3) . .
C48 C43 C44 119.1(4) . .
C48 C43 N6 124.6(4) . .
C44 C43 N6 116.3(4) . .
C45 C44 C43 120.4(4) . .
C44 C45 C46 120.4(4) . .
C47 C46 C45 118.5(4) . .
C46 C47 C48 121.4(4) . .
C43 C48 C47 120.1(4) . .
C50 C49 C54 119.1(4) . .
C50 C49 C39 120.7(4) . .
C54 C49 C39 120.1(4) . .
C51 C50 C49 121.2(4) . .
C52 C51 C50 119.5(5) . .
C53 C52 C51 120.1(5) . .
C52 C53 C54 121.1(4) . .
C49 C54 C53 119.1(5) . .
C56 C55 C60 119.0(3) . .
C56 C55 C40 119.6(4) . .
C60 C55 C40 121.2(4) . .
C57 C56 C55 120.5(4) . .
C56 C57 C58 120.3(4) . .
C59 C58 C57 119.9(4) . .
C58 C59 C60 119.6(4) . .
C55 C60 C59 120.7(4) . .
C37 N4 C36 130.0(3) . .
C38 N5 C41 110.7(3) . .
C42 N6 C43 129.1(3) . .

loop_
_geom_bond_atom_site_label_1
_geom_bond_atom_site_label_2
_geom_bond_distance
_geom_bond_site_symmetry_2
N1 C7 1.351(5) .
N1 C6 1.417(5) .
N2 C11 1.365(4) .
N2 C8 1.367(5) .
N3 C12 1.364(5) .
N3 C13 1.412(5) .
O1 C7 1.228(4) .
O2 C12 1.230(4) .
C1 C6 1.382(5) .
C1 C2 1.384(5) .
C2 C3 1.380(6) .
C3 C4 1.376(5) .
C4 C5 1.385(5) .
C5 C6 1.385(5) .
C7 C8 1.466(5) .
C8 C9 1.379(5) .
C9 C10 1.414(5) .
C9 C19 1.493(5) .
C10 C11 1.398(5) .
C10 C25 1.485(5) .
C11 C12 1.477(5) .
C13 C18 1.387(5) .
C13 C14 1.387(5) .
C14 C15 1.380(6) .
C15 C16 1.381(6) .
C16 C17 1.383(6) .
C17 C18 1.384(5) .
C19 C20 1.386(6) .
C19 C24 1.393(5) .
C20 C21 1.386(5) .
C21 C22 1.385(6) .
C22 C23 1.372(6) .
C23 C24 1.389(6) .
C25 C30 1.392(5) .
C25 C26 1.395(5) .
C26 C27 1.380(5) .
C27 C28 1.374(6) .
C28 C29 1.378(6) .
C29 C30 1.387(5) .
C31 C32 1.388(5) .
C31 C36 1.389(5) .
C32 C33 1.369(6) .
C33 C34 1.370(5) .
C34 C35 1.379(5) .
C35 C36 1.379(5) .
C36 N4 1.416(5) .
C37 O3 1.231(4) .
C37 N4 1.354(5) .
C37 C38 1.481(5) .
C38 N5 1.356(5) .
C38 C39 1.393(5) .
C39 C40 1.419(5) .
C39 C49 1.487(5) .
C40 C41 1.399(5) .
C40 C55 1.495(5) .
C41 N5 1.360(4) .
C41 C42 1.465(5) .
C42 O4 1.232(4) .
C42 N6 1.362(5) .
C43 C48 1.373(5) .
C43 C44 1.392(5) .
C43 N6 1.415(5) .
C44 C45 1.381(6) .
C45 C46 1.387(6) .
C46 C47 1.377(6) .
C47 C48 1.381(6) .
C49 C50 1.392(6) .
C49 C54 1.393(5) .
C50 C51 1.384(6) .
C51 C52 1.377(6) .
C52 C53 1.375(6) .
C53 C54 1.396(6) .
C55 C56 1.384(5) .
C55 C60 1.385(5) .
C56 C57 1.375(5) .
C57 C58 1.387(6) .
C58 C59 1.374(6) .
C59 C60 1.389(5) .

loop_
_geom_hbond_atom_site_label_D
_geom_hbond_atom_site_label_H
_geom_hbond_atom_site_label_A
_geom_hbond_distance_DH
_geom_hbond_distance_HA
_geom_hbond_distance_DA
_geom_hbond_angle_DHA
_geom_hbond_site_symmetry_A
N2 H2 O2 0.88 2.50 3.238(4) 142.3 2_675
N5 H5 O4 0.88 2.40 3.127(4) 140.4 2_754
